data_4085645
loop_
_publ_author_name
'Tsui, Wai-Kuen'
'Chung, Lai-Hon'
'Tsang, Wai-Him'
'Yeung, Chi-Fung'
'Chiu, Chun-Hong'
'Lo, Hoi-Shing'
'Wong, Chun-Yuen'

_publ_section_title
;
 Synthesis, Spectroscopic and Theoretical Studies of Ruthenafuran and
 Osmafuran Prepared by Activation of Ynone in Alcohol
;
_journal_issue 6
_journal_name_full Organometallics
_journal_page_first 1005
_journal_paper_doi 10.1021/acs.organomet.5b00009
_journal_volume 34
_journal_year 2015
_chemical_formula_sum 'C31 H27 Cl3 N4 O6 Ru'
_chemical_formula_weight 758.99
_chemical_name_systematic
; 
 ? 
;
_space_group_IT_number 14
_symmetry_cell_setting monoclinic
_symmetry_space_group_name_Hall '-P 2ybc'
_symmetry_space_group_name_H-M 'P 1 21/c 1'
_atom_sites_solution_hydrogens geom
_atom_sites_solution_primary direct
_atom_sites_solution_secondary difmap
_audit_creation_method SHELXL-97
_cell_angle_alpha 90.00
_cell_angle_beta 101.146(3)
_cell_angle_gamma 90.00
_cell_formula_units_Z 4
_cell_length_a 11.5070(4)
_cell_length_b 16.9819(5)
_cell_length_c 16.3624(5)
_cell_measurement_reflns_used 5383
_cell_measurement_temperature 193(2)
_cell_measurement_theta_max 29.2237
_cell_measurement_theta_min 2.9958
_cell_volume 3137.08(18)
_computing_structure_refinement 'SHELXL-97 (Sheldrick, 1997)'
_computing_structure_solution 'SHELXS-97 (Sheldrick, 1990)'
_diffrn_ambient_temperature 193(2)
_diffrn_detector_area_resol_mean 16.1270
_diffrn_measured_fraction_theta_full 0.989
_diffrn_measured_fraction_theta_max 0.989
_diffrn_measurement_device_type 'Xcalibur, Sapphire3, Gemini ultra'
_diffrn_measurement_method '\w scans'
_diffrn_radiation_monochromator graphite
_diffrn_radiation_source 'fine-focus sealed tube'
_diffrn_radiation_type MoK\a
_diffrn_radiation_wavelength 0.71073
_diffrn_reflns_av_R_equivalents 0.0223
_diffrn_reflns_av_sigmaI/netI 0.0318
_diffrn_reflns_limit_h_max 14
_diffrn_reflns_limit_h_min -13
_diffrn_reflns_limit_k_max 19
_diffrn_reflns_limit_k_min -21
_diffrn_reflns_limit_l_max 20
_diffrn_reflns_limit_l_min -13
_diffrn_reflns_number 14556
_diffrn_reflns_theta_full 27.00
_diffrn_reflns_theta_max 27.00
_diffrn_reflns_theta_min 3.00
_exptl_absorpt_coefficient_mu 0.806
_exptl_absorpt_correction_T_max 1.00000
_exptl_absorpt_correction_T_min 0.94479
_exptl_absorpt_correction_type multi-scan
_exptl_absorpt_process_details
;
CrysAlisPro, Agilent Technologies,
Version 1.171.35.21 (release 20-01-2012 CrysAlis171 .NET)
(compiled Jan 23 2012,18:06:46)
Empirical absorption correction using spherical harmonics,
 implemented in SCALE3 ABSPACK scaling algorithm.
;
_exptl_crystal_colour purple
_exptl_crystal_density_diffrn 1.607
_exptl_crystal_density_method 'not measured'
_exptl_crystal_description block
_exptl_crystal_F_000 1536
_exptl_crystal_size_max 0.34
_exptl_crystal_size_mid 0.33
_exptl_crystal_size_min 0.02
_refine_diff_density_max 2.574
_refine_diff_density_min -1.238
_refine_diff_density_rms 0.123
_refine_ls_extinction_method none
_refine_ls_goodness_of_fit_ref 1.057
_refine_ls_hydrogen_treatment constr
_refine_ls_matrix_type full
_refine_ls_number_parameters 407
_refine_ls_number_reflns 6777
_refine_ls_number_restraints 2
_refine_ls_restrained_S_all 1.065
_refine_ls_R_factor_all 0.0702
_refine_ls_R_factor_gt 0.0566
_refine_ls_shift/su_max 0.001
_refine_ls_shift/su_mean 0.000
_refine_ls_structure_factor_coef Fsqd
_refine_ls_weighting_details 'calc w=1/[\s^2^(Fo^2^)+(0.0743P)^2^+12.2658P] where P=(Fo^2^+2Fc^2^)/3'
_refine_ls_weighting_scheme calc
_refine_ls_wR_factor_gt 0.1505
_refine_ls_wR_factor_ref 0.1631
_reflns_number_gt 5586
_reflns_number_total 6777
_reflns_threshold_expression >2sigma(I)
_cod_data_source_file om5b00009_si_001.cif
_cod_data_source_block COMPLEX_2
_cod_original_cell_volume 3137.08(17)
_cod_original_sg_symbol_H-M P21/c
_cod_database_code 4085645

loop_
_symmetry_equiv_pos_as_xyz
'x, y, z'
'-x, y+1/2, -z+1/2'
'-x, -y, -z'
'x, -y-1/2, z-1/2'

loop_
_atom_site_label
_atom_site_type_symbol
_atom_site_fract_x
_atom_site_fract_y
_atom_site_fract_z
_atom_site_U_iso_or_equiv
_atom_site_adp_type
_atom_site_occupancy
_atom_site_symmetry_multiplicity
_atom_site_calc_flag
_atom_site_refinement_flags
C1 C 0.7797(4) 0.8587(3) 0.7246(3) 0.0335(10) Uani 1 1 d .
C2 C 0.6947(4) 0.8605(3) 0.7750(3) 0.0337(10) Uani 1 1 d .
H2 H 0.7133 0.8630 0.8328 0.040 Uiso 1 1 calc R
C3 C 0.5787(4) 0.8580(2) 0.7293(3) 0.0278(9) Uani 1 1 d .
C4 C 0.4745(4) 0.8563(2) 0.7702(3) 0.0291(9) Uani 1 1 d .
C5 C 0.4813(4) 0.8852(3) 0.8506(3) 0.0370(10) Uani 1 1 d .
H5 H 0.5510 0.9084 0.8784 0.044 Uiso 1 1 calc R
C6 C 0.3853(5) 0.8797(3) 0.8892(4) 0.0456(12) Uani 1 1 d .
H6 H 0.3905 0.8987 0.9430 0.055 Uiso 1 1 calc R
C7 C 0.2803(5) 0.8456(4) 0.8473(4) 0.0497(14) Uani 1 1 d .
H7 H 0.2156 0.8417 0.8735 0.060 Uiso 1 1 calc R
C8 C 0.2722(5) 0.8179(3) 0.7677(4) 0.0455(13) Uani 1 1 d .
H8 H 0.2018 0.7957 0.7398 0.055 Uiso 1 1 calc R
C9 C 0.3688(4) 0.8229(3) 0.7285(3) 0.0361(10) Uani 1 1 d .
H9 H 0.3630 0.8040 0.6745 0.043 Uiso 1 1 calc R
C10 C 0.9322(6) 0.8770(6) 0.8460(4) 0.088(3) Uani 1 1 d .
H10A H 0.8865 0.9194 0.8624 0.132 Uiso 1 1 calc R
H10B H 1.0147 0.8907 0.8581 0.132 Uiso 1 1 calc R
H10C H 0.9198 0.8302 0.8760 0.132 Uiso 1 1 calc R
C11 C 0.7342(5) 1.0304(3) 0.6586(3) 0.0381(11) Uani 1 1 d .
H11 H 0.7668 1.0110 0.7112 0.046 Uiso 1 1 calc R
C12 C 0.7165(5) 1.1103(3) 0.6494(3) 0.0456(13) Uani 1 1 d .
H12 H 0.7370 1.1436 0.6950 0.055 Uiso 1 1 calc R
C13 C 0.6684(5) 1.1402(3) 0.5727(3) 0.0407(11) Uani 1 1 d .
H13 H 0.6560 1.1940 0.5653 0.049 Uiso 1 1 calc R
C14 C 0.6387(4) 1.0888(3) 0.5064(3) 0.0323(9) Uani 1 1 d .
H14 H 0.6050 1.1078 0.4539 0.039 Uiso 1 1 calc R
C15 C 0.6594(4) 1.0089(3) 0.5185(3) 0.0258(8) Uani 1 1 d .
C16 C 0.6298(4) 0.9510(2) 0.4507(3) 0.0256(8) Uani 1 1 d .
C17 C 0.5915(5) 0.9730(3) 0.3691(3) 0.0366(11) Uani 1 1 d .
H17 H 0.5841 1.0260 0.3547 0.044 Uiso 1 1 calc R
C18 C 0.5643(6) 0.9157(3) 0.3085(3) 0.0487(14) Uani 1 1 d .
H18 H 0.5363 0.9293 0.2532 0.058 Uiso 1 1 calc R
C19 C 0.5796(6) 0.8377(3) 0.3318(3) 0.0472(13) Uani 1 1 d .
H19 H 0.5634 0.7978 0.2923 0.057 Uiso 1 1 calc R
C20 C 0.6192(5) 0.8201(3) 0.4147(3) 0.0358(10) Uani 1 1 d .
H20 H 0.6294 0.7674 0.4301 0.043 Uiso 1 1 calc R
C21 C 0.9606(5) 0.9023(4) 0.5743(4) 0.0458(12) Uani 1 1 d .
H21 H 0.9391 0.9539 0.5836 0.055 Uiso 1 1 calc R
C22 C 1.0725(5) 0.8884(4) 0.5600(4) 0.0582(16) Uani 1 1 d .
H22 H 1.1258 0.9295 0.5600 0.070 Uiso 1 1 calc R
C23 C 1.1043(5) 0.8118(5) 0.5458(4) 0.0634(18) Uani 1 1 d .
H23 H 1.1795 0.8008 0.5358 0.076 Uiso 1 1 calc R
C24 C 1.0246(5) 0.7526(4) 0.5464(4) 0.0517(14) Uani 1 1 d .
H24 H 1.0449 0.7010 0.5364 0.062 Uiso 1 1 calc R
C25 C 0.9132(4) 0.7696(3) 0.5621(3) 0.0365(11) Uani 1 1 d .
C26 C 0.8236(5) 0.7100(3) 0.5679(3) 0.0368(11) Uani 1 1 d .
C27 C 0.8332(6) 0.6307(3) 0.5509(4) 0.0504(14) Uani 1 1 d .
H27 H 0.9011 0.6116 0.5347 0.061 Uiso 1 1 calc R
C28 C 0.7430(7) 0.5804(3) 0.5579(4) 0.0576(16) Uani 1 1 d .
H28 H 0.7488 0.5271 0.5463 0.069 Uiso 1 1 calc R
C29 C 0.6425(6) 0.6098(3) 0.5827(4) 0.0508(14) Uani 1 1 d .
H29 H 0.5801 0.5766 0.5878 0.061 Uiso 1 1 calc R
C30 C 0.6371(5) 0.6892(3) 0.5994(3) 0.0396(11) Uani 1 1 d .
H30 H 0.5699 0.7090 0.6160 0.048 Uiso 1 1 calc R
C31 C 0.926(2) 0.6248(10) 0.7621(7) 0.339(19) Uani 1 1 d D
H31A H 0.9994 0.6307 0.7414 0.406 Uiso 1 1 calc R
H31B H 0.8665 0.6599 0.7320 0.406 Uiso 1 1 calc R
Cl1 Cl 0.74479(17) 0.10065(10) 0.90401(9) 0.0610(4) Uani 1 1 d .
Cl2 Cl 0.9460(7) 0.6373(5) 0.8621(3) 0.292(4) Uani 1 1 d D
Cl3 Cl 0.8740(6) 0.5184(3) 0.7585(3) 0.218(3) Uani 1 1 d D
N1 N 0.7067(3) 0.9791(2) 0.5954(2) 0.0265(7) Uani 1 1 d .
N2 N 0.6435(3) 0.8746(2) 0.4739(2) 0.0266(7) Uani 1 1 d .
N3 N 0.8812(4) 0.8453(2) 0.5754(2) 0.0336(8) Uani 1 1 d .
N4 N 0.7255(3) 0.7388(2) 0.5926(2) 0.0312(8) Uani 1 1 d .
O1 O 0.5602(3) 0.85523(17) 0.64960(18) 0.0274(6) Uani 1 1 d .
O2 O 0.8952(3) 0.8629(3) 0.7571(2) 0.0574(12) Uani 1 1 d .
O3 O 0.6833(8) 0.1714(5) 0.9085(7) 0.158(4) Uani 1 1 d .
O4 O 0.6601(7) 0.0403(4) 0.8918(5) 0.126(3) Uani 1 1 d .
O5 O 0.8202(5) 0.0919(3) 0.9819(3) 0.0773(16) Uani 1 1 d .
O6 O 0.8140(8) 0.1082(6) 0.8447(4) 0.146(4) Uani 1 1 d .
Ru1 Ru 0.71903(3) 0.85792(2) 0.60446(2) 0.02604(13) Uani 1 1 d .

loop_
_atom_site_aniso_label
_atom_site_aniso_U_11
_atom_site_aniso_U_22
_atom_site_aniso_U_33
_atom_site_aniso_U_23
_atom_site_aniso_U_13
_atom_site_aniso_U_12
C1 0.028(2) 0.040(3) 0.031(2) 0.0075(19) 0.0035(18) 0.0051(19)
C2 0.030(2) 0.043(3) 0.026(2) 0.0065(19) 0.0012(17) 0.002(2)
C3 0.032(2) 0.0196(19) 0.032(2) 0.0050(16) 0.0051(17) 0.0036(16)
C4 0.031(2) 0.022(2) 0.035(2) 0.0071(17) 0.0074(18) 0.0048(17)
C5 0.037(3) 0.035(2) 0.039(3) -0.003(2) 0.008(2) 0.001(2)
C6 0.045(3) 0.050(3) 0.043(3) -0.004(2) 0.014(2) 0.007(2)
C7 0.039(3) 0.059(3) 0.056(3) 0.014(3) 0.020(2) 0.009(3)
C8 0.029(2) 0.050(3) 0.056(3) 0.012(3) 0.006(2) -0.002(2)
C9 0.035(2) 0.035(2) 0.037(2) 0.004(2) 0.0037(19) 0.001(2)
C10 0.038(3) 0.184(10) 0.039(3) -0.001(4) -0.003(3) 0.005(4)
C11 0.046(3) 0.037(3) 0.030(2) -0.006(2) 0.002(2) 0.000(2)
C12 0.058(3) 0.037(3) 0.040(3) -0.014(2) 0.005(2) -0.006(2)
C13 0.049(3) 0.025(2) 0.048(3) -0.004(2) 0.011(2) 0.003(2)
C14 0.033(2) 0.030(2) 0.034(2) 0.0015(18) 0.0080(18) 0.0025(18)
C15 0.0223(19) 0.027(2) 0.029(2) 0.0001(17) 0.0074(16) 0.0014(16)
C16 0.025(2) 0.0227(19) 0.030(2) 0.0017(16) 0.0066(16) 0.0040(16)
C17 0.054(3) 0.025(2) 0.030(2) 0.0036(18) 0.005(2) 0.005(2)
C18 0.075(4) 0.041(3) 0.027(2) 0.001(2) 0.001(2) 0.006(3)
C19 0.072(4) 0.035(3) 0.032(2) -0.009(2) 0.004(2) 0.001(3)
C20 0.049(3) 0.024(2) 0.033(2) -0.0017(19) 0.006(2) 0.006(2)
C21 0.037(3) 0.049(3) 0.053(3) 0.003(3) 0.012(2) 0.001(2)
C22 0.039(3) 0.068(4) 0.072(4) 0.004(3) 0.020(3) -0.001(3)
C23 0.036(3) 0.083(5) 0.075(4) 0.004(4) 0.021(3) 0.015(3)
C24 0.044(3) 0.059(4) 0.055(3) 0.002(3) 0.015(3) 0.021(3)
C25 0.037(3) 0.043(3) 0.030(2) 0.007(2) 0.0078(19) 0.016(2)
C26 0.047(3) 0.034(2) 0.030(2) 0.0064(19) 0.009(2) 0.014(2)
C27 0.071(4) 0.040(3) 0.043(3) 0.005(2) 0.019(3) 0.023(3)
C28 0.091(5) 0.029(3) 0.055(3) -0.001(2) 0.018(3) 0.011(3)
C29 0.072(4) 0.030(3) 0.051(3) 0.004(2) 0.012(3) -0.001(3)
C30 0.050(3) 0.033(2) 0.036(2) 0.005(2) 0.008(2) 0.002(2)
C31 0.29(3) 0.61(6) 0.097(11) 0.20(2) -0.005(13) 0.11(3)
Cl1 0.0800(11) 0.0558(9) 0.0431(7) 0.0066(6) 0.0013(7) -0.0280(8)
Cl2 0.344(9) 0.370(10) 0.120(3) -0.089(4) -0.062(4) 0.132(7)
Cl3 0.264(6) 0.159(4) 0.204(5) 0.090(4) -0.021(4) 0.025(4)
N1 0.0245(17) 0.0266(18) 0.0282(18) 0.0004(14) 0.0050(14) 0.0013(14)
N2 0.0280(18) 0.0255(17) 0.0270(17) -0.0022(14) 0.0066(14) 0.0025(14)
N3 0.033(2) 0.037(2) 0.0312(19) 0.0053(16) 0.0083(16) 0.0078(17)
N4 0.035(2) 0.0286(19) 0.0294(19) 0.0070(15) 0.0050(15) 0.0097(16)
O1 0.0268(15) 0.0272(15) 0.0271(15) 0.0027(12) 0.0024(12) 0.0052(12)
O2 0.0264(18) 0.111(4) 0.0327(19) 0.009(2) 0.0003(14) 0.008(2)
O3 0.132(7) 0.084(5) 0.256(12) 0.064(6) 0.030(7) 0.004(5)
O4 0.131(6) 0.091(4) 0.130(6) 0.008(4) -0.041(5) -0.067(4)
O5 0.095(4) 0.089(4) 0.044(2) 0.013(2) 0.001(2) -0.045(3)
O6 0.166(7) 0.234(10) 0.044(3) -0.031(4) 0.035(4) -0.076(7)
Ru1 0.0266(2) 0.02540(19) 0.02594(19) 0.00285(13) 0.00463(13) 0.00515(13)

loop_
_atom_type_symbol
_atom_type_description
_atom_type_scat_dispersion_real
_atom_type_scat_dispersion_imag
_atom_type_scat_source
C C 0.0033 0.0016 'International Tables Vol C Tables 4.2.6.8 and 6.1.1.4'
H H 0.0000 0.0000 'International Tables Vol C Tables 4.2.6.8 and 6.1.1.4'
N N 0.0061 0.0033 'International Tables Vol C Tables 4.2.6.8 and 6.1.1.4'
O O 0.0106 0.0060 'International Tables Vol C Tables 4.2.6.8 and 6.1.1.4'
Cl Cl 0.1484 0.1585 'International Tables Vol C Tables 4.2.6.8 and 6.1.1.4'
Ru Ru -1.2594 0.8363 'International Tables Vol C Tables 4.2.6.8 and 6.1.1.4'

loop_
_geom_angle_atom_site_label_1
_geom_angle_atom_site_label_2
_geom_angle_atom_site_label_3
_geom_angle
O2 C1 C2 121.4(4)
O2 C1 Ru1 122.4(3)
C2 C1 Ru1 116.1(3)
C1 C2 C3 112.9(4)
O1 C3 C2 119.9(4)
O1 C3 C4 118.0(4)
C2 C3 C4 122.1(4)
C5 C4 C9 119.3(4)
C5 C4 C3 121.1(4)
C9 C4 C3 119.5(4)
C6 C5 C4 120.4(5)
C5 C6 C7 119.9(5)
C8 C7 C6 120.1(5)
C7 C8 C9 120.3(5)
C8 C9 C4 119.9(5)
N1 C11 C12 123.2(5)
C13 C12 C11 119.4(5)
C12 C13 C14 118.7(5)
C13 C14 C15 119.8(4)
N1 C15 C14 121.4(4)
N1 C15 C16 116.0(4)
C14 C15 C16 122.6(4)
N2 C16 C17 122.0(4)
N2 C16 C15 115.6(4)
C17 C16 C15 122.3(4)
C16 C17 C18 119.5(4)
C19 C18 C17 118.6(5)
C20 C19 C18 118.7(5)
N2 C20 C19 123.3(4)
N3 C21 C22 122.9(6)
C21 C22 C23 118.6(6)
C24 C23 C22 119.5(5)
C23 C24 C25 119.8(6)
N3 C25 C24 120.9(5)
N3 C25 C26 115.2(4)
C24 C25 C26 123.9(5)
N4 C26 C27 120.8(5)
N4 C26 C25 114.0(4)
C27 C26 C25 125.2(5)
C28 C27 C26 120.0(5)
C27 C28 C29 119.2(5)
C30 C29 C28 118.8(6)
N4 C30 C29 122.1(5)
Cl2 C31 Cl3 97.8(8)
O6 Cl1 O4 116.7(5)
O6 Cl1 O3 108.9(6)
O4 Cl1 O3 106.9(5)
O6 Cl1 O5 108.0(4)
O4 Cl1 O5 110.0(4)
O3 Cl1 O5 105.8(5)
C11 N1 C15 117.5(4)
C11 N1 Ru1 126.0(3)
C15 N1 Ru1 116.4(3)
C20 N2 C16 117.8(4)
C20 N2 Ru1 128.0(3)
C16 N2 Ru1 113.9(3)
C21 N3 C25 118.3(4)
C21 N3 Ru1 126.2(4)
C25 N3 Ru1 115.3(3)
C30 N4 C26 119.1(4)
C30 N4 Ru1 125.0(3)
C26 N4 Ru1 115.6(3)
C3 O1 Ru1 111.9(3)
C1 O2 C10 119.0(4)
C1 Ru1 N3 94.08(18)
C1 Ru1 N4 95.14(18)
N3 Ru1 N4 79.60(16)
C1 Ru1 N1 94.13(17)
N3 Ru1 N1 98.20(15)
N4 Ru1 N1 170.60(14)
C1 Ru1 O1 79.18(16)
N3 Ru1 O1 170.02(13)
N4 Ru1 O1 93.58(14)
N1 Ru1 O1 89.68(12)
C1 Ru1 N2 171.58(17)
N3 Ru1 N2 89.67(15)
N4 Ru1 N2 92.95(14)
N1 Ru1 N2 77.85(14)
O1 Ru1 N2 98.01(13)

loop_
_geom_bond_atom_site_label_1
_geom_bond_atom_site_label_2
_geom_bond_distance
C1 O2 1.335(6)
C1 C2 1.396(7)
C1 Ru1 1.954(5)
C2 C3 1.398(6)
C3 O1 1.282(5)
C3 C4 1.482(6)
C4 C5 1.391(7)
C4 C9 1.395(7)
C5 C6 1.378(7)
C6 C7 1.394(9)
C7 C8 1.372(9)
C8 C9 1.389(7)
C10 O2 1.454(7)
C11 N1 1.343(6)
C11 C12 1.375(7)
C12 C13 1.368(8)
C13 C14 1.383(7)
C14 C15 1.384(6)
C15 N1 1.367(5)
C15 C16 1.472(6)
C16 N2 1.353(5)
C16 C17 1.375(6)
C17 C18 1.381(7)
C18 C19 1.380(8)
C19 C20 1.377(7)
C20 N2 1.330(6)
C21 N3 1.335(7)
C21 C22 1.373(8)
C22 C23 1.382(10)
C23 C24 1.362(10)
C24 C25 1.385(7)
C25 N3 1.366(6)
C25 C26 1.460(7)
C26 N4 1.361(6)
C26 C27 1.385(7)
C27 C28 1.367(9)
C28 C29 1.390(9)
C29 C30 1.380(7)
C30 N4 1.342(7)
C31 Cl2 1.622(12)
C31 Cl3 1.902(17)
Cl1 O6 1.376(7)
Cl1 O4 1.402(6)
Cl1 O3 1.403(9)
Cl1 O5 1.404(5)
N1 Ru1 2.067(4)
N2 Ru1 2.163(4)
N3 Ru1 2.024(4)
N4 Ru1 2.036(4)
O1 Ru1 2.100(3)
